data_1000148
loop_
_publ_author_name
'Ben-Chaabane, T.'
'Smiri-Dogguy, L.'
'Laligant, Y.'
'Le Bail, A.'

_publ_section_title
;
 Li~6~P~6~O~18~: X-ray powder structure determination of lithium
 cyclohexaphosphate
;
_journal_coden_ASTM EJSCE5
_journal_issue 3
_journal_name_full
;
 European Journal of Solid State and Inorganic Chemistry
;
_journal_page_first 255
_journal_page_last 264
_journal_paper_doi 10.1016/S0992-4361(98)80006-4
_journal_volume 35
_journal_year 1998
_chemical_formula_structural 'Li6 (P6 O18)'
_chemical_formula_sum 'Li6 O18 P6'
_chemical_name_systematic 'Hexalithium cyclo-hexaphosphate'
_space_group_IT_number 14
_symmetry_cell_setting monoclinic
_symmetry_Int_Tables_number 14
_symmetry_space_group_name_Hall '-P 2yn'
_symmetry_space_group_name_H-M 'P 1 21/n 1'
_cell_angle_alpha 90
_cell_angle_beta 99.433(1)
_cell_angle_gamma 90
_cell_formula_units_Z 2
_cell_length_a 7.9911(3)
_cell_length_b 17.03189(60)
_cell_length_c 5.3208(2)
_cell_volume 714.4
_database_code_amcsd 0012621
_refine_ls_R_factor_all 0.034
_cod_database_code 1000148

loop_
_symmetry_equiv_pos_as_xyz
x,y,z
1/2+x,1/2-y,1/2+z
-x,-y,-z
1/2-x,1/2+y,1/2-z

loop_
_atom_site_label
_atom_site_type_symbol
_atom_site_symmetry_multiplicity
_atom_site_Wyckoff_symbol
_atom_site_fract_x
_atom_site_fract_y
_atom_site_fract_z
_atom_site_occupancy
_atom_site_attached_hydrogens
_atom_site_calc_flag
P1 P5+ 4 e 0.5948(4) 0.1919(2) -0.0116(6) 1. 0 d
P2 P5+ 4 e 0.7824(4) 0.0653(2) 0.2802(6) 1. 0 d
P3 P5+ 4 e 0.8128(4) 0.4011(2) 0.2012(6) 1. 0 d
O1 O2- 4 e 0.3553(7) 0.4331(3) 0.049(1) 1. 0 d
O2 O2- 4 e 0.8016(7) 0.8708(3) 0.120(1) 1. 0 d
O3 O2- 4 e 0.2467(7) 0.6054(4) 0.075(1) 1. 0 d
O4 O2- 4 e 0.8487(6) 0.4917(4) 0.271(1) 1. 0 d
O5 O2- 4 e 0.6464(7) 0.1356(4) 0.220(1) 1. 0 d
O6 O2- 4 e 0.4697(8) 0.2442(3) 0.075(1) 1. 0 d
O7 O2- 4 e 0.8946(7) 0.0603(3) 0.088(1) 1. 0 d
O8 O2- 4 e 0.2546(9) 0.7804(4) 0.120(1) 1. 0 d
O9 O2- 4 e 0.9961(8) 0.3686(3) 0.275(1) 1. 0 d
Li1 Li1+ 4 e 0.438(2) 0.347(1) 0.254(4) 1. 0 d
Li2 Li1+ 4 e 0.366(2) 0.517(1) 0.286(4) 1. 0 d
Li3 Li1+ 4 e 0.257(3) 0.683(1) 0.302(3) 1. 0 d

loop_
_atom_type_symbol
_atom_type_oxidation_number
P5+ 5.000
O2- -2.000
Li1+ 1.000

loop_
_cod_related_entry_id
_cod_related_entry_database
_cod_related_entry_code
1 AMCSD 0012621
